data_7027526
loop_
_publ_author_name
'Fletcher, Nicholas C.'
'Robinson, Toby C.'
'Behrendt, Andreas'
'Jeffery, John C.'
'Reeves, Zoe R.'
'Ward, Michael D.'

_publ_section_title
;
 Structural, electrochemical and UV/VIS/NIR spectroelectrochemical
 properties of diastereomerically pure dinuclear ruthenium complexes based
 on the bridging ligand phenanthroline-5,6-diimine, and a mononuclear
 by-product with a peripheral isoimidazole group
;
_journal_issue 17
_journal_name_full 'Journal of the Chemical Society, Dalton Transactions'
_journal_page_first 2999
_journal_paper_doi 10.1039/a903556g
_journal_year 1999
_chemical_formula_sum 'C39 H34 F12 N10 P2 Ru'
_chemical_formula_weight 1033.77
_chemical_name_systematic
; 
 ? 
;
_space_group_IT_number 41
_symmetry_cell_setting orthorhombic
_symmetry_space_group_name_Hall 'A 2 -2ab'
_symmetry_space_group_name_H-M 'A b a 2'
_atom_sites_solution_hydrogens geom
_atom_sites_solution_primary direct
_atom_sites_solution_secondary difmap
_audit_creation_method SHELXL
_cell_angle_alpha 90.00
_cell_angle_beta 90.00
_cell_angle_gamma 90.00
_cell_formula_units_Z 4
_cell_length_a 13.862(2)
_cell_length_b 15.622(2)
_cell_length_c 19.794(3)
_cell_measurement_temperature 293(2)
_cell_volume 4286.4(11)
_computing_structure_refinement 'SHELXL-93 (Sheldrick, 1993)'
_computing_structure_solution 'SHELXS-86 (Sheldrick, 1990)'
_diffrn_ambient_temperature 293(2)
_diffrn_measurement_device 'Siemens SMART Area Detector'
_diffrn_measurement_method '\w rotation with narrow frames (0.3 degrees)'
_diffrn_radiation_monochromator graphite
_diffrn_radiation_source 'fine-focus sealed tube'
_diffrn_radiation_type MoK\a
_diffrn_radiation_wavelength 0.71073
_diffrn_reflns_av_R_equivalents 0.0184
_diffrn_reflns_av_sigmaI/netI 0.0301
_diffrn_reflns_limit_h_max 15
_diffrn_reflns_limit_h_min -18
_diffrn_reflns_limit_k_max 20
_diffrn_reflns_limit_k_min -15
_diffrn_reflns_limit_l_max 25
_diffrn_reflns_limit_l_min -25
_diffrn_reflns_number 13053
_diffrn_reflns_theta_max 27.48
_diffrn_reflns_theta_min 2.06
_exptl_absorpt_coefficient_mu 0.536
_exptl_absorpt_correction_T_max 0.771
_exptl_absorpt_correction_T_min 0.718
_exptl_crystal_colour orange
_exptl_crystal_density_diffrn 1.602
_exptl_crystal_description block
_exptl_crystal_F_000 2080
_exptl_crystal_size_max 0.6
_exptl_crystal_size_mid 0.5
_exptl_crystal_size_min 0.5
_refine_diff_density_max 0.580
_refine_diff_density_min -0.258
_refine_diff_density_rms 0.061
_refine_ls_abs_structure_details 'Flack H D (1983), Acta Cryst. A39, 876-881'
_refine_ls_abs_structure_Flack -0.01(3)
_refine_ls_extinction_method none
_refine_ls_goodness_of_fit_all 0.997
_refine_ls_goodness_of_fit_obs 1.077
_refine_ls_matrix_type full
_refine_ls_number_parameters 290
_refine_ls_number_reflns 4809
_refine_ls_number_restraints 1
_refine_ls_restrained_S_all 0.997
_refine_ls_restrained_S_obs 1.076
_refine_ls_R_factor_all 0.0363
_refine_ls_R_factor_obs 0.0295
_refine_ls_shift/esd_max -0.002
_refine_ls_shift/esd_mean 0.000
_refine_ls_structure_factor_coef Fsqd
_refine_ls_weighting_details 'w=1/[\s^2^(Fo^2^)+(0.0510P)^2^+0.0000P] where P=(Fo^2^+2Fc^2^)/3'
_refine_ls_weighting_scheme calc
_refine_ls_wR_factor_all 0.0802
_refine_ls_wR_factor_obs 0.0780
_reflns_number_observed 3951
_reflns_number_total 4809
_reflns_observed_criterion >2sigma(I)
_cod_data_source_file 903556gsup1.cif
_cod_data_source_block rock
_cod_depositor_comments
;
The following automatic conversions were performed:

'_symmetry_cell_setting' value 'Orthorhombic' changed to
'orthorhombic' according to
/home/saulius/struct/CIF-dictionaries/cif_core.dic dictionary named
'cif_core.dic' version 2.4.2 from 2011-04-26.

Automatic conversion script
Id: cif_fix_values 1891 2012-01-12 08:04:46Z andrius 

The following automatic conversions were performed:

'_refine_ls_weighting_scheme' value 'calc
w=1/[\s^2^(Fo^2^)+(0.0510P)^2^+0.0000P] where P=(Fo^2^+2Fc^2^)/3' was
changed to 'calc'. New tag '_refine_ls_weighting_details' was
created. The value of the new tag was set to
'w=1/[\s^2^(Fo^2^)+(0.0510P)^2^+0.0000P] where P=(Fo^2^+2Fc^2^)/3'.

Automatic conversion script
Id: cif_fix_values 3143 2015-03-26 13:38:13Z robertas 
;
_cod_original_sg_symbol_H-M Aba2
_cod_database_code 7027526

loop_
_symmetry_equiv_pos_as_xyz
'x, y, z'
'-x, -y, z'
'x+1/2, -y+1/2, z'
'-x+1/2, y+1/2, z'
'x, y+1/2, z+1/2'
'-x, -y+1/2, z+1/2'
'x+1/2, -y+1, z+1/2'
'-x+1/2, y+1, z+1/2'

loop_
_atom_site_aniso_label
_atom_site_aniso_U_11
_atom_site_aniso_U_22
_atom_site_aniso_U_33
_atom_site_aniso_U_23
_atom_site_aniso_U_13
_atom_site_aniso_U_12
Ru 0.04413(14) 0.02284(12) 0.02141(11) 0.000 0.000 0.00027(13)
N11 0.0491(13) 0.0298(10) 0.0294(12) -0.0058(11) 0.0080(12) -0.0032(9)
C12 0.050(2) 0.049(2) 0.0351(14) -0.0096(14) 0.0044(14) -0.0057(15)
C13 0.054(2) 0.066(2) 0.040(2) -0.018(2) 0.0040(13) -0.015(2)
C14 0.088(3) 0.070(3) 0.043(2) -0.013(2) 0.016(2) -0.041(2)
C15 0.090(3) 0.043(2) 0.037(2) 0.0001(14) 0.014(2) -0.021(2)
C16 0.067(2) 0.0308(15) 0.0275(14) -0.0020(12) 0.0155(14) -0.0050(14)
N21 0.057(2) 0.0265(13) 0.0248(11) -0.0008(10) 0.0007(12) 0.0049(12)
C22 0.064(2) 0.0304(15) 0.0259(13) 0.0015(11) 0.0109(13) 0.0041(14)
C23 0.087(3) 0.037(2) 0.041(2) 0.0116(15) 0.021(2) 0.013(2)
C24 0.093(3) 0.058(2) 0.034(2) 0.012(2) 0.001(2) 0.032(2)
C25 0.076(3) 0.053(2) 0.034(2) -0.0017(15) -0.013(2) 0.023(2)
C26 0.061(2) 0.036(2) 0.0327(14) -0.0045(12) -0.0077(14) 0.0090(13)
N31 0.046(2) 0.0251(12) 0.0265(12) 0.0007(9) 0.0034(11) -0.0014(10)
C32 0.070(2) 0.035(2) 0.036(2) 0.0028(13) 0.0074(15) 0.010(2)
C33 0.083(3) 0.032(2) 0.042(2) 0.0005(14) 0.016(2) 0.013(2)
C34 0.069(2) 0.035(2) 0.038(2) -0.0049(14) 0.018(2) -0.0019(15)
C35 0.050(2) 0.0335(15) 0.0276(13) -0.0029(12) 0.0061(12) -0.0139(13)
C36 0.0367(14) 0.0244(14) 0.0298(13) -0.0008(11) 0.0016(11) -0.0077(11)
C41 0.047(2) 0.046(2) 0.0280(13) -0.0047(13) 0.0020(12) -0.0161(13)
N42 0.061(2) 0.060(2) 0.0295(12) -0.0063(12) 0.0057(13) -0.018(2)
C43 0.052(3) 0.088(4) 0.027(2) 0.000 0.000 -0.017(3)
C44 0.069(3) 0.111(3) 0.039(2) 0.023(2) -0.001(2) -0.024(3)
P 0.0563(5) 0.0526(5) 0.0464(4) 0.0049(4) 0.0007(4) -0.0115(4)
F1 0.107(3) 0.079(2) 0.208(4) -0.047(2) 0.008(3) -0.028(2)
F2 0.174(4) 0.160(4) 0.136(3) 0.034(3) 0.088(3) -0.031(3)
F3 0.119(3) 0.197(4) 0.164(3) -0.056(3) -0.058(3) 0.096(3)
F4 0.143(3) 0.101(2) 0.0656(15) 0.0313(15) 0.036(2) 0.017(2)
F5 0.092(2) 0.155(3) 0.109(2) 0.045(2) -0.026(2) 0.012(2)
F6 0.165(3) 0.078(2) 0.094(2) -0.023(2) 0.019(2) -0.040(2)
C51 0.077(4) 0.377(15) 0.087(4) -0.019(6) 0.000(3) -0.023(7)
C52 0.065(3) 0.132(5) 0.064(3) -0.012(3) 0.004(2) -0.001(3)
N53 0.125(4) 0.090(3) 0.064(3) -0.008(2) -0.010(2) 0.017(3)

loop_
_atom_site_label
_atom_site_type_symbol
_atom_site_fract_x
_atom_site_fract_y
_atom_site_fract_z
_atom_site_U_iso_or_equiv
_atom_site_thermal_displace_type
_atom_site_occupancy
_atom_site_calc_flag
_atom_site_refinement_flags
Ru Ru 0.5000 0.0000 0.21559(3) 0.02946(8) Uani 1 d S
N11 N 0.6093(2) 0.08878(13) 0.20899(13) 0.0361(5) Uani 1 d .
C12 C 0.6914(2) 0.0874(2) 0.2450(2) 0.0447(7) Uani 1 d .
H12A H 0.6990(2) 0.0462(2) 0.2785(2) 0.054 Uiso 1 calc R
C13 C 0.7645(3) 0.1448(2) 0.2337(2) 0.0534(9) Uani 1 d .
H13A H 0.8207(3) 0.1423(2) 0.2593(2) 0.064 Uiso 1 calc R
C14 C 0.7540(3) 0.2059(3) 0.1844(2) 0.0669(12) Uani 1 d .
H14A H 0.8037(3) 0.2441(3) 0.1752(2) 0.080 Uiso 1 calc R
C15 C 0.6696(3) 0.2099(2) 0.1490(2) 0.0567(10) Uani 1 d .
H15A H 0.6608(3) 0.2520(2) 0.1164(2) 0.068 Uiso 1 calc R
C16 C 0.5973(3) 0.1513(2) 0.16180(15) 0.0418(7) Uani 1 d .
N21 N 0.4473(2) 0.08035(15) 0.14159(12) 0.0360(6) Uani 1 d .
C22 C 0.5047(2) 0.1486(2) 0.12560(14) 0.0401(7) Uani 1 d .
C23 C 0.4744(3) 0.2102(2) 0.0795(2) 0.0552(10) Uani 1 d .
H23A H 0.5131(3) 0.2574(2) 0.0701(2) 0.066 Uiso 1 calc R
C24 C 0.3857(3) 0.2007(3) 0.0475(2) 0.0616(11) Uani 1 d .
H24A H 0.3644(3) 0.2417(3) 0.0169(2) 0.074 Uiso 1 calc R
C25 C 0.3302(3) 0.1309(2) 0.0614(2) 0.0544(9) Uani 1 d .
H25A H 0.2715(3) 0.1231(2) 0.0395(2) 0.065 Uiso 1 calc R
C26 C 0.3623(3) 0.0713(2) 0.10872(15) 0.0433(7) Uani 1 d .
H26A H 0.3240(3) 0.0239(2) 0.11802(15) 0.052 Uiso 1 calc R
N31 N 0.4449(2) 0.0683(2) 0.29697(12) 0.0327(6) Uani 1 d .
C32 C 0.3895(3) 0.1385(2) 0.2935(2) 0.0470(8) Uani 1 d .
H32D H 0.3715(3) 0.1590(2) 0.2513(2) 0.056 Uiso 1 calc R
C33 C 0.3580(3) 0.1820(2) 0.3506(2) 0.0525(9) Uani 1 d .
H33A H 0.3186(3) 0.2299(2) 0.3466(2) 0.063 Uiso 1 calc R
C34 C 0.3863(3) 0.1525(2) 0.4141(2) 0.0471(8) Uani 1 d .
H34A H 0.3675(3) 0.1814(2) 0.4530(2) 0.057 Uiso 1 calc R
C35 C 0.4428(2) 0.0798(2) 0.41853(14) 0.0371(6) Uani 1 d .
C36 C 0.4706(2) 0.0390(2) 0.35836(14) 0.0303(6) Uani 1 d .
C41 C 0.4725(2) 0.0407(2) 0.48184(15) 0.0402(7) Uani 1 d .
N42 N 0.4559(2) 0.0662(2) 0.54258(13) 0.0504(7) Uani 1 d .
C43 C 0.5000 0.0000 0.5864(2) 0.0554(14) Uani 1 d S
C44 C 0.4219(3) -0.0401(3) 0.6300(2) 0.0730(12) Uani 1 d .
H44A H 0.4500(3) -0.0831(3) 0.6585(2) 0.109 Uiso 1 calc R
H44B H 0.3739(3) -0.0659(3) 0.6015(2) 0.109 Uiso 1 calc R
H44C H 0.3924(3) 0.0033(3) 0.6574(2) 0.109 Uiso 1 calc R
P P 0.78586(7) 0.09276(6) 0.44848(5) 0.0518(2) Uani 1 d .
F1 F 0.7641(3) 0.0049(2) 0.4138(3) 0.131(2) Uani 1 d .
F2 F 0.7301(3) 0.0640(3) 0.5134(2) 0.157(2) Uani 1 d .
F3 F 0.6910(3) 0.1278(3) 0.4183(2) 0.160(2) Uani 1 d .
F4 F 0.8441(3) 0.1200(2) 0.38450(13) 0.1031(10) Uani 1 d .
F5 F 0.8827(2) 0.0516(3) 0.4778(2) 0.1187(12) Uani 1 d .
F6 F 0.8045(3) 0.1808(2) 0.4842(2) 0.1122(12) Uani 1 d .
C51 C 0.5800(5) 0.3373(7) 0.3745(3) 0.180(5) Uani 1 d .
H51A H 0.5977(5) 0.3947(7) 0.3866(3) 0.270 Uiso 1 calc R
H51B H 0.6350(5) 0.3004(7) 0.3789(3) 0.270 Uiso 1 calc R
H51C H 0.5295(5) 0.3177(7) 0.4039(3) 0.270 Uiso 1 calc R
C52 C 0.5465(4) 0.3358(4) 0.3060(3) 0.087(2) Uani 1 d .
N53 N 0.5176(4) 0.3143(3) 0.2556(2) 0.0929(14) Uani 1 d .

loop_
_atom_type_symbol
_atom_type_description
_atom_type_scat_dispersion_real
_atom_type_scat_dispersion_imag
_atom_type_scat_source
C C 0.0033 0.0016 'International Tables Vol C Tables 4.2.6.8 and 6.1.1.4'
H H 0.0000 0.0000 'International Tables Vol C Tables 4.2.6.8 and 6.1.1.4'
N N 0.0061 0.0033 'International Tables Vol C Tables 4.2.6.8 and 6.1.1.4'
F F 0.0171 0.0103 'International Tables Vol C Tables 4.2.6.8 and 6.1.1.4'
P P 0.1023 0.0942 'International Tables Vol C Tables 4.2.6.8 and 6.1.1.4'
Ru Ru -1.2594 0.8363 'International Tables Vol C Tables 4.2.6.8 and 6.1.1.4'

loop_
_geom_angle_atom_site_label_1
_geom_angle_atom_site_label_2
_geom_angle_atom_site_label_3
_geom_angle
_geom_angle_site_symmetry_1
_geom_angle_site_symmetry_3
N11 Ru N11 172.72(15) . 2_655
N11 Ru N21 78.79(11) . .
N11 Ru N21 95.98(10) 2_655 .
N11 Ru N21 95.98(10) . 2_655
N11 Ru N21 78.79(11) 2_655 2_655
N21 Ru N21 89.52(14) . 2_655
N11 Ru N31 88.50(10) . .
N11 Ru N31 97.16(10) 2_655 .
N21 Ru N31 96.20(9) . .
N21 Ru N31 173.34(10) 2_655 .
N11 Ru N31 97.16(10) . 2_655
N11 Ru N31 88.50(10) 2_655 2_655
N21 Ru N31 173.34(10) . 2_655
N21 Ru N31 96.20(9) 2_655 2_655
N31 Ru N31 78.30(14) . 2_655
C12 N11 C16 118.6(3) . .
C12 N11 Ru 125.4(2) . .
C16 N11 Ru 116.0(2) . .
N11 C12 C13 122.0(3) . .
C12 C13 C14 119.5(4) . .
C15 C14 C13 119.2(3) . .
C14 C15 C16 119.9(3) . .
N11 C16 C15 120.9(3) . .
N11 C16 C22 114.8(3) . .
C15 C16 C22 124.3(3) . .
C26 N21 C22 118.5(3) . .
C26 N21 Ru 125.9(2) . .
C22 N21 Ru 115.6(2) . .
N21 C22 C23 121.0(3) . .
N21 C22 C16 114.7(3) . .
C23 C22 C16 124.3(3) . .
C24 C23 C22 119.4(4) . .
C25 C24 C23 119.6(3) . .
C24 C25 C26 119.3(4) . .
N21 C26 C25 122.1(3) . .
C32 N31 C36 118.4(3) . .
C32 N31 Ru 126.2(2) . .
C36 N31 Ru 115.4(2) . .
N31 C32 C33 122.6(3) . .
C32 C33 C34 118.9(3) . .
C35 C34 C33 119.2(3) . .
C34 C35 C36 118.4(3) . .
C34 C35 C41 124.1(3) . .
C36 C35 C41 117.5(3) . .
N31 C36 C35 122.5(3) . .
N31 C36 C36 115.4(2) . 2_655
C35 C36 C36 122.0(2) . 2_655
N42 C41 C35 128.6(3) . .
N42 C41 C41 111.0(2) . 2_655
C35 C41 C41 120.4(2) . 2_655
C41 N42 C43 104.9(3) . .
N42 C43 N42 108.3(4) . 2_655
N42 C43 C44 109.8(2) . 2_655
N42 C43 C44 109.0(2) 2_655 2_655
N42 C43 C44 109.0(2) . .
N42 C43 C44 109.8(2) 2_655 .
C44 C43 C44 110.9(4) 2_655 .
F3 P F4 91.7(2) . .
F3 P F1 88.7(3) . .
F4 P F1 89.0(2) . .
F3 P F2 90.0(3) . .
F4 P F2 178.3(2) . .
F1 P F2 90.7(2) . .
F3 P F6 90.2(2) . .
F4 P F6 92.4(2) . .
F1 P F6 178.2(2) . .
F2 P F6 87.9(2) . .
F3 P F5 176.9(2) . .
F4 P F5 88.2(2) . .
F1 P F5 88.2(2) . .
F2 P F5 90.1(2) . .
F6 P F5 92.9(2) . .
N53 C52 C51 163.3(8) . .

loop_
_geom_bond_atom_site_label_1
_geom_bond_atom_site_label_2
_geom_bond_distance
_geom_bond_site_symmetry_2
Ru N11 2.058(2) .
Ru N11 2.058(2) 2_655
Ru N21 2.063(3) .
Ru N21 2.063(3) 2_655
Ru N31 2.077(3) .
Ru N31 2.077(3) 2_655
N11 C12 1.344(4) .
N11 C16 1.362(4) .
C12 C13 1.370(5) .
C13 C14 1.374(5) .
C14 C15 1.365(6) .
C15 C16 1.380(5) .
C16 C22 1.471(5) .
N21 C26 1.354(4) .
N21 C22 1.368(4) .
C22 C23 1.392(5) .
C23 C24 1.391(6) .
C24 C25 1.362(6) .
C25 C26 1.393(4) .
N31 C32 1.342(4) .
N31 C36 1.346(4) .
C32 C33 1.389(4) .
C33 C34 1.395(5) .
C34 C35 1.381(5) .
C35 C36 1.405(4) .
C35 C41 1.454(4) .
C36 C36 1.465(6) 2_655
C41 N42 1.288(4) .
C41 C41 1.482(7) 2_655
N42 C43 1.483(4) .
C43 N42 1.483(4) 2_655
C43 C44 1.519(5) 2_655
C43 C44 1.519(5) .
P F3 1.544(3) .
P F4 1.561(3) .
P F1 1.565(3) .
P F2 1.565(3) .
P F6 1.568(3) .
P F5 1.598(3) .
C51 C52 1.432(8) .
C52 N53 1.128(6) .
